data_1554123
loop_
_publ_author_name
'Kukhta, Nadzeya A.'
'Batsanov, Andrei S.'
'Bryce, Martin R.'
'Monkman, Andrew P.'

_publ_section_title
;
 Importance of Chromophore Rigidity on the Efficiency of Blue Thermally
 Activated Delayed Fluorescence Emitters
;
_journal_issue 50
_journal_name_full 'The Journal of Physical Chemistry C'
_journal_page_first 28564
_journal_paper_doi 10.1021/acs.jpcc.8b10867
_journal_volume 122
_journal_year 2018
_chemical_formula_moiety 'C39 H32 N2 O2 S, 0.44(C6 H14), 0.06(C H2 Cl2)'
_chemical_formula_sum 'C41.7 H38.28 Cl0.12 N2 O2 S'
_chemical_formula_weight 635.73
_chemical_name_systematic '3,6-Bis(diphenylamino)-9,9-dimethyl-9H-thioxanthene 10,10-dioxide '
_space_group_crystal_system orthorhombic
_space_group_IT_number 61
_space_group_name_Hall '-P 2ac 2ab'
_space_group_name_H-M_alt 'P b c a'
_atom_sites_solution_hydrogens mixed
_atom_sites_solution_primary direct
_atom_sites_solution_secondary difmap
_audit_creation_date 2017-10-25
_audit_creation_method
;
Olex2 1.2-beta
(compiled 2017.08.10 svn.r3458 for OlexSys, GUI svn.r5381)
;
_cell_angle_alpha 90
_cell_angle_beta 90
_cell_angle_gamma 90
_cell_formula_units_Z 8
_cell_length_a 12.8953(6)
_cell_length_b 16.0322(7)
_cell_length_c 32.3384(14)
_cell_measurement_reflns_used 9994
_cell_measurement_temperature 120
_cell_measurement_theta_max 30.10
_cell_measurement_theta_min 2.39
_cell_volume 6685.6(5)
_computing_cell_refinement 'SAINT v8.38A (Bruker, 2017)'
_computing_data_collection 'APEX3 v.2016.1-0 (Bruker, 2016)'
_computing_data_reduction 'SAINT v8.38A (Bruker, 2017)'
_computing_molecular_graphics 'Olex2 (Dolomanov et al., 2009)'
_computing_publication_material 'Olex2 (Dolomanov et al., 2009)'
_computing_structure_refinement 'ShelXL 2016/6 multi-CPU (Sheldrick, 2015)'
_computing_structure_solution 'ShelXS 2013/1 (Sheldrick, 2008)'
_diffrn_ambient_temperature 120
_diffrn_detector_area_resol_mean 10.4
_diffrn_detector_type 'Bruker PHOTON 100 CMOS'
_diffrn_measured_fraction_theta_full 1.000
_diffrn_measured_fraction_theta_max 1.000
_diffrn_measurement_device '3-circle area detector diffractometer'
_diffrn_measurement_device_type 'Bruker D8 Venture'
_diffrn_measurement_method '\f and \w scans'
_diffrn_radiation_monochromator 'focusing mirrors'
_diffrn_radiation_probe x-ray
_diffrn_radiation_type MoK\a
_diffrn_radiation_wavelength 0.71073
_diffrn_reflns_av_R_equivalents 0.0565
_diffrn_reflns_av_unetI/netI 0.0246
_diffrn_reflns_Laue_measured_fraction_full 1.000
_diffrn_reflns_Laue_measured_fraction_max 1.000
_diffrn_reflns_limit_h_max 15
_diffrn_reflns_limit_h_min -15
_diffrn_reflns_limit_k_max 19
_diffrn_reflns_limit_k_min -19
_diffrn_reflns_limit_l_max 39
_diffrn_reflns_limit_l_min -39
_diffrn_reflns_number 101608
_diffrn_reflns_point_group_measured_fraction_full 1.000
_diffrn_reflns_point_group_measured_fraction_max 1.000
_diffrn_reflns_theta_full 25.242
_diffrn_reflns_theta_max 26.000
_diffrn_reflns_theta_min 2.122
_diffrn_source 'microfocus sealed X-ray tube'
_diffrn_source_type 'Incoatec I\mS microsource'
_diffrn_standards_number 0
_exptl_absorpt_coefficient_mu 0.146
_exptl_absorpt_correction_T_max 1.0000
_exptl_absorpt_correction_T_min 0.9462
_exptl_absorpt_correction_type multi-scan
_exptl_absorpt_process_details
;
 SADABS-2016/2 (Krause et al., 2015) was used for absorption correction. 
  wR2(int) was 0.1520 before and 0.0501 after correction. The Ratio of 
  minimum to maximum transmission is 0.9462. The \l/2 correction factor 
  is Not present.
;
_exptl_crystal_colour colourless
_exptl_crystal_colour_primary colourless
_exptl_crystal_density_diffrn 1.263
_exptl_crystal_description prism
_exptl_crystal_F_000 2692
_exptl_crystal_recrystallization_method 'from DCM/hexane'
_exptl_crystal_size_max 0.378
_exptl_crystal_size_mid 0.131
_exptl_crystal_size_min 0.078
_refine_diff_density_max 0.361
_refine_diff_density_min -0.363
_refine_diff_density_rms 0.042
_refine_ls_extinction_coef 0.00155(16)
_refine_ls_extinction_expression Fc^*^=kFc[1+0.001xFc^2^\l^3^/sin(2\q)]^-1/4^
_refine_ls_extinction_method 'SHELXL-2016/6, (Sheldrick 2015a)'
_refine_ls_goodness_of_fit_ref 1.034
_refine_ls_hydrogen_treatment mixed
_refine_ls_matrix_type full
_refine_ls_number_parameters 451
_refine_ls_number_reflns 6559
_refine_ls_number_restraints 2
_refine_ls_restrained_S_all 1.034
_refine_ls_R_factor_all 0.0527
_refine_ls_R_factor_gt 0.0369
_refine_ls_shift/su_max 0.005
_refine_ls_shift/su_mean 0.000
_refine_ls_structure_factor_coef Fsqd
_refine_ls_weighting_details 'w=1/[\s^2^(Fo^2^)+(0.0370P)^2^+3.9400P] where P=(Fo^2^+2Fc^2^)/3'
_refine_ls_weighting_scheme calc
_refine_ls_wR_factor_gt 0.0831
_refine_ls_wR_factor_ref 0.0907
_reflns_Friedel_coverage 0.000
_reflns_number_gt 5276
_reflns_number_total 6559
_reflns_threshold_expression 'I > 2\s(I)'
_cod_data_source_file azepines.cif
_cod_data_source_block m-DDPA-TXO2-solv
_cod_depositor_comments
;
The following automatic conversions were performed:

data item '_diffrn_radiation_probe' value 'X-ray' was changed to
'x-ray' in accordance with the
/home/saulius/struct/COD-crude-data/automatic-downloads/DataCite-retrospective/ACS/depositions/lib/dictionaries/cif_core.dic
dictionary named 'cif_core.dic' version 2.4.2 last updated on
2011-04-26.

Automatic conversion script
Id: cif_fix_values 6909 2019-04-08 15:41:33Z antanas 
;
_cod_original_formula_sum 'C41.70 H38.28 Cl0.12 N2 O2 S'
_cod_database_code 1554123
_ccdc_comments 'locally archived as 17srv293'
_shelx_shelxl_version_number 2016/6
_shelx_space_group_comment
;
The symmetry employed for this shelxl refinement is uniquely defined
by the following loop, which should always be used as a source of
symmetry information in preference to the above space-group names.
They are only intended as comments.
;
_shelx_estimated_absorpt_t_max 0.989
_shelx_estimated_absorpt_t_min 0.947
_olex2_refinement_description
;
1. Fixed Uiso
 At 1.2 times of:
  All C(H) groups, All C(H,H) groups
 At 1.5 times of:
  All C(H,H,H) groups
2. Restrained distances
 Cl1-C43 = Cl2-C43
 1.7 with sigma of 0.02
3. Others
 Uiso(H14A)=Uiso(H14B)=Uiso(H14C)=FVAR(1)
 Uiso(H15A)=Uiso(H15B)=Uiso(H15C)=FVAR(2)
 Fixed Sof: C40(0.88) H40A(0.88) H40B(0.88) H40C(0.88) C41(0.88) H41A(0.88)
 H41B(0.88) C42(0.88) H42A(0.88) H42B(0.88) Cl1(0.06) Cl2(0.06) C43(0.06)
 H43A(0.06) H43B(0.06)
4.a Riding coordinates:
 C40(H40A,H40B,H40C), C41(H41A,H41B), C42(H42A,H42B)
4.b Rotating group:
 C14(H14A,H14B,H14C), C15(H15A,H15B,H15C)
4.c Secondary CH2 refined with riding coordinates:
 C43(H43A,H43B)
4.d Aromatic/amide H refined with riding coordinates:
 C2(H2), C4(H4), C5(H5), C9(H9), C10(H10), C12(H12), C17(H17), C18(H18),
 C19(H19), C20(H20), C21(H21), C23(H23), C24(H24), C25(H25), C26(H26), C27(H27),
  C29(H29), C30(H30), C31(H31), C32(H32), C33(H33), C35(H35), C36(H36),
 C37(H37), C38(H38), C39(H39)
;
_olex2_diffrn_ambient_temperature_device 'Oxford Cryosystems'
_olex2_submission_special_instructions 'No special instructions were received'

loop_
_space_group_symop_operation_xyz
'x, y, z'
'-x+1/2, -y, z+1/2'
'x+1/2, -y+1/2, -z'
'-x, y+1/2, -z+1/2'
'-x, -y, -z'
'x-1/2, y, -z-1/2'
'-x-1/2, y-1/2, z'
'x, -y-1/2, z-1/2'

loop_
_atom_site_label
_atom_site_type_symbol
_atom_site_fract_x
_atom_site_fract_y
_atom_site_fract_z
_atom_site_U_iso_or_equiv
_atom_site_adp_type
_atom_site_occupancy
_atom_site_site_symmetry_order
_atom_site_calc_flag
_atom_site_refinement_flags_posn
_atom_site_refinement_flags_occupancy
_atom_site_disorder_assembly
_atom_site_disorder_group
S S 0.24345(3) 0.08513(2) 0.63128(2) 0.01669(10) Uani 1 1 d . . . .
O1 O 0.15237(9) 0.03488(6) 0.62540(3) 0.0232(3) Uani 1 1 d . . . .
O2 O 0.31957(9) 0.05365(7) 0.65992(3) 0.0246(3) Uani 1 1 d . . . .
N1 N 0.00043(10) 0.28007(8) 0.71045(4) 0.0235(3) Uani 1 1 d . . . .
N2 N 0.33557(11) -0.01793(8) 0.48597(4) 0.0238(3) Uani 1 1 d . . . .
C1 C 0.20666(12) 0.18695(9) 0.64556(4) 0.0162(3) Uani 1 1 d . . . .
C2 C 0.11828(12) 0.19326(9) 0.66990(4) 0.0180(3) Uani 1 1 d . . . .
H2 H 0.079693 0.144760 0.676830 0.022 Uiso 1 1 calc R . . .
C3 C 0.08670(12) 0.27111(10) 0.68405(4) 0.0192(3) Uani 1 1 d . . . .
C4 C 0.14435(13) 0.34052(10) 0.67169(5) 0.0211(3) Uani 1 1 d . . . .
H4 H 0.122795 0.394566 0.680119 0.025 Uiso 1 1 calc R . . .
C5 C 0.23186(12) 0.33235(9) 0.64752(4) 0.0187(3) Uani 1 1 d . . . .
H5 H 0.269100 0.381125 0.639924 0.022 Uiso 1 1 calc R . . .
C6 C 0.26767(11) 0.25503(9) 0.63382(4) 0.0157(3) Uani 1 1 d . . . .
C7 C 0.36782(12) 0.24565(9) 0.60841(4) 0.0169(3) Uani 1 1 d . . . .
C8 C 0.35580(11) 0.17714(9) 0.57558(4) 0.0151(3) Uani 1 1 d . . . .
C9 C 0.39841(12) 0.18403(9) 0.53611(4) 0.0172(3) Uani 1 1 d . . . .
H9 H 0.434030 0.233809 0.528871 0.021 Uiso 1 1 calc R . . .
C10 C 0.39065(12) 0.12104(9) 0.50716(4) 0.0185(3) Uani 1 1 d . . . .
H10 H 0.420848 0.128737 0.480642 0.022 Uiso 1 1 calc R . . .
C11 C 0.33958(12) 0.04637(9) 0.51589(4) 0.0183(3) Uani 1 1 d . . . .
C12 C 0.29193(12) 0.03897(9) 0.55434(4) 0.0181(3) Uani 1 1 d . . . .
H12 H 0.252601 -0.009357 0.560888 0.022 Uiso 1 1 calc R . . .
C13 C 0.30236(11) 0.10276(9) 0.58301(4) 0.0159(3) Uani 1 1 d . . . .
C14 C 0.39776(13) 0.32871(9) 0.58796(5) 0.0216(3) Uani 1 1 d . . . .
H14A H 0.343354 0.345387 0.568483 0.023(2) Uiso 1 1 d GR . . .
H14B H 0.463454 0.322008 0.573083 0.023(2) Uiso 1 1 d GR . . .
H14C H 0.405574 0.371728 0.609263 0.023(2) Uiso 1 1 d GR . . .
C15 C 0.45818(12) 0.22182(10) 0.63795(5) 0.0230(4) Uani 1 1 d . . . .
H15A H 0.467761 0.266075 0.658496 0.027(3) Uiso 1 1 d GR . . .
H15B H 0.522127 0.214975 0.621929 0.027(3) Uiso 1 1 d GR . . .
H15C H 0.441607 0.169371 0.652048 0.027(3) Uiso 1 1 d GR . . .
C16 C 0.00430(12) 0.33888(10) 0.74340(4) 0.0199(3) Uani 1 1 d . . . .
C17 C -0.08496(13) 0.38131(10) 0.75511(5) 0.0233(3) Uani 1 1 d . . . .
H17 H -0.148631 0.370398 0.741356 0.028 Uiso 1 1 calc R . . .
C18 C -0.08139(14) 0.43952(10) 0.78679(5) 0.0274(4) Uani 1 1 d . . . .
H18 H -0.142917 0.467651 0.794947 0.033 Uiso 1 1 calc R . . .
C19 C 0.01101(15) 0.45686(11) 0.80656(5) 0.0304(4) Uani 1 1 d . . . .
H19 H 0.013611 0.497447 0.827933 0.036 Uiso 1 1 calc R . . .
C20 C 0.09948(14) 0.41464(12) 0.79495(5) 0.0305(4) Uani 1 1 d . . . .
H20 H 0.163390 0.426732 0.808271 0.037 Uiso 1 1 calc R . . .
C21 C 0.09626(13) 0.35471(11) 0.76404(5) 0.0260(4) Uani 1 1 d . . . .
H21 H 0.157172 0.324529 0.757035 0.031 Uiso 1 1 calc R . . .
C22 C -0.08539(12) 0.22413(10) 0.70778(5) 0.0210(3) Uani 1 1 d . . . .
C23 C -0.13482(13) 0.21162(11) 0.67036(5) 0.0277(4) Uani 1 1 d . . . .
H23 H -0.110660 0.239318 0.646248 0.033 Uiso 1 1 calc R . . .
C24 C -0.21964(15) 0.15868(13) 0.66799(6) 0.0367(5) Uani 1 1 d . . . .
H24 H -0.252939 0.149801 0.642159 0.044 Uiso 1 1 calc R . . .
C25 C -0.25590(15) 0.11887(13) 0.70287(6) 0.0387(5) Uani 1 1 d . . . .
H25 H -0.314467 0.083080 0.701210 0.046 Uiso 1 1 calc R . . .
C26 C -0.20678(16) 0.13131(12) 0.74006(6) 0.0403(5) Uani 1 1 d . . . .
H26 H -0.231643 0.103982 0.764169 0.048 Uiso 1 1 calc R . . .
C27 C -0.12147(15) 0.18327(11) 0.74270(5) 0.0319(4) Uani 1 1 d . . . .
H27 H -0.087521 0.190975 0.768492 0.038 Uiso 1 1 calc R . . .
C28 C 0.34192(13) -0.10355(10) 0.49611(5) 0.0240(4) Uani 1 1 d . . . .
C29 C 0.31305(15) -0.16237(11) 0.46635(6) 0.0331(4) Uani 1 1 d . . . .
H29 H 0.289087 -0.144143 0.440081 0.040 Uiso 1 1 calc R . . .
C30 C 0.31898(16) -0.24627(11) 0.47468(7) 0.0405(5) Uani 1 1 d . . . .
H30 H 0.299326 -0.285266 0.453997 0.049 Uiso 1 1 calc R . . .
C31 C 0.35250(16) -0.27447(11) 0.51204(7) 0.0406(5) Uani 1 1 d . . . .
H31 H 0.355818 -0.332605 0.517581 0.049 Uiso 1 1 calc R . . .
C32 C 0.38186(14) -0.21685(11) 0.54200(6) 0.0336(4) Uani 1 1 d . . . .
H32 H 0.405792 -0.235850 0.568134 0.040 Uiso 1 1 calc R . . .
C33 C 0.37652(13) -0.13188(10) 0.53408(5) 0.0258(4) Uani 1 1 d . . . .
H33 H 0.396683 -0.093088 0.554781 0.031 Uiso 1 1 calc R . . .
C34 C 0.34316(13) 0.00702(9) 0.44337(5) 0.0205(3) Uani 1 1 d . . . .
C35 C 0.26697(13) 0.05767(10) 0.42675(5) 0.0257(4) Uani 1 1 d . . . .
H35 H 0.207808 0.071892 0.442772 0.031 Uiso 1 1 calc R . . .
C36 C 0.27682(15) 0.08763(11) 0.38682(5) 0.0317(4) Uani 1 1 d . . . .
H36 H 0.225442 0.123746 0.375743 0.038 Uiso 1 1 calc R . . .
C37 C 0.36141(15) 0.06505(11) 0.36302(5) 0.0314(4) Uani 1 1 d . . . .
H37 H 0.368368 0.085862 0.335651 0.038 Uiso 1 1 calc R . . .
C38 C 0.43577(14) 0.01217(11) 0.37911(5) 0.0277(4) Uani 1 1 d . . . .
H38 H 0.492950 -0.004550 0.362545 0.033 Uiso 1 1 calc R . . .
C39 C 0.42708(13) -0.01647(10) 0.41933(5) 0.0230(3) Uani 1 1 d . . . .
H39 H 0.478731 -0.052269 0.430450 0.028 Uiso 1 1 calc R . . .
C40 C -0.06541(19) 0.11814(16) 0.57497(7) 0.0429(6) Uani 0.88 1 d . P A 1
H40A H -0.102678 0.171170 0.577468 0.064 Uiso 0.88 1 d R P A 1
H40B H 0.006292 0.125460 0.584348 0.064 Uiso 0.88 1 d R P A 1
H40C H -0.099628 0.075830 0.592058 0.064 Uiso 0.88 1 d R P A 1
C41 C -0.06577(17) 0.09009(14) 0.52992(7) 0.0346(5) Uani 0.88 1 d . P A 1
H41A H -0.138267 0.079240 0.521378 0.041 Uiso 0.88 1 d R P A 1
H41B H -0.038967 0.136210 0.512598 0.041 Uiso 0.88 1 d R P A 1
C42 C -0.0005(2) 0.01357(19) 0.52250(8) 0.0293(7) Uani 0.88 1 d . P A 1
H42A H -0.029265 -0.032683 0.539226 0.035 Uiso 0.88 1 d R P A 1
H42B H 0.070985 0.023957 0.532376 0.035 Uiso 0.88 1 d R P A 1
Cl1 Cl -0.0162(8) 0.0552(7) 0.5645(3) 0.057(3) Uani 0.06 1 d D P B -2
Cl2 Cl 0.0342(14) -0.0160(11) 0.4928(5) 0.060(4) Uani 0.06 1 d D P B -2
C43 C -0.052(3) 0.047(2) 0.5145(7) 0.027(11) Uiso 0.06 1 d D P B -2
H43A H -0.122639 0.023467 0.512196 0.032 Uiso 0.06 1 calc R P B -2
H43B H -0.051044 0.102485 0.500925 0.032 Uiso 0.06 1 calc R P B -2

loop_
_atom_site_aniso_label
_atom_site_aniso_U_11
_atom_site_aniso_U_22
_atom_site_aniso_U_33
_atom_site_aniso_U_23
_atom_site_aniso_U_13
_atom_site_aniso_U_12
S 0.0245(2) 0.01089(17) 0.01471(17) 0.00074(14) 0.00643(15) 0.00050(15)
O1 0.0300(6) 0.0144(5) 0.0252(6) -0.0017(4) 0.0118(5) -0.0053(5)
O2 0.0355(7) 0.0203(6) 0.0182(5) 0.0039(5) 0.0027(5) 0.0075(5)
N1 0.0243(7) 0.0239(7) 0.0222(7) -0.0107(6) 0.0078(6) -0.0035(6)
N2 0.0394(8) 0.0152(7) 0.0169(6) -0.0037(5) 0.0057(6) -0.0034(6)
C1 0.0233(8) 0.0132(7) 0.0122(6) -0.0020(6) 0.0011(6) 0.0014(6)
C2 0.0249(8) 0.0154(7) 0.0138(7) -0.0003(6) 0.0031(6) -0.0025(6)
C3 0.0216(8) 0.0212(8) 0.0149(7) -0.0041(6) 0.0024(6) 0.0003(6)
C4 0.0283(9) 0.0161(8) 0.0190(7) -0.0058(6) 0.0010(6) 0.0020(7)
C5 0.0254(8) 0.0148(7) 0.0160(7) -0.0008(6) 0.0009(6) -0.0024(6)
C6 0.0208(8) 0.0145(7) 0.0118(7) -0.0013(6) -0.0001(6) -0.0005(6)
C7 0.0214(8) 0.0135(7) 0.0158(7) -0.0015(6) 0.0028(6) -0.0018(6)
C8 0.0166(7) 0.0137(7) 0.0148(7) 0.0005(6) 0.0010(6) 0.0018(6)
C9 0.0191(8) 0.0143(8) 0.0182(7) 0.0012(6) 0.0020(6) -0.0024(6)
C10 0.0223(8) 0.0194(8) 0.0137(7) 0.0001(6) 0.0044(6) 0.0003(6)
C11 0.0231(8) 0.0149(8) 0.0169(7) -0.0033(6) 0.0015(6) 0.0008(6)
C12 0.0222(8) 0.0124(7) 0.0197(7) -0.0001(6) 0.0036(6) -0.0012(6)
C13 0.0192(8) 0.0147(7) 0.0137(7) 0.0008(6) 0.0038(6) 0.0014(6)
C14 0.0273(9) 0.0155(8) 0.0219(8) -0.0026(6) 0.0067(7) -0.0055(6)
C15 0.0236(8) 0.0249(9) 0.0204(8) -0.0037(7) -0.0014(6) -0.0005(7)
C16 0.0259(8) 0.0191(8) 0.0147(7) -0.0028(6) 0.0048(6) -0.0006(6)
C17 0.0244(8) 0.0250(8) 0.0203(8) -0.0026(7) 0.0042(7) 0.0010(7)
C18 0.0356(10) 0.0225(9) 0.0240(8) -0.0032(7) 0.0104(7) 0.0058(7)
C19 0.0457(11) 0.0250(9) 0.0206(8) -0.0096(7) 0.0067(8) -0.0044(8)
C20 0.0328(10) 0.0375(10) 0.0214(8) -0.0067(8) -0.0018(7) -0.0064(8)
C21 0.0243(9) 0.0308(9) 0.0229(8) -0.0053(7) 0.0024(7) 0.0020(7)
C22 0.0224(8) 0.0200(8) 0.0206(8) -0.0052(7) 0.0053(6) -0.0004(6)
C23 0.0301(9) 0.0320(10) 0.0210(8) -0.0015(7) 0.0017(7) -0.0026(8)
C24 0.0326(10) 0.0493(12) 0.0281(9) -0.0082(9) -0.0033(8) -0.0070(9)
C25 0.0340(10) 0.0409(11) 0.0413(11) -0.0138(9) 0.0092(9) -0.0155(9)
C26 0.0541(12) 0.0382(11) 0.0286(10) -0.0050(8) 0.0152(9) -0.0183(10)
C27 0.0436(11) 0.0329(10) 0.0192(8) -0.0050(7) 0.0024(8) -0.0085(8)
C28 0.0304(9) 0.0156(8) 0.0261(8) -0.0034(6) 0.0118(7) -0.0032(7)
C29 0.0441(11) 0.0229(9) 0.0322(9) -0.0070(8) 0.0089(8) -0.0074(8)
C30 0.0503(12) 0.0209(9) 0.0505(12) -0.0118(9) 0.0173(10) -0.0113(9)
C31 0.0452(12) 0.0150(9) 0.0616(13) 0.0009(9) 0.0264(10) -0.0019(8)
C32 0.0330(10) 0.0247(9) 0.0430(10) 0.0084(8) 0.0205(8) 0.0039(8)
C33 0.0278(9) 0.0200(8) 0.0295(9) 0.0000(7) 0.0137(7) 0.0003(7)
C34 0.0299(9) 0.0152(8) 0.0166(7) -0.0053(6) 0.0010(7) -0.0034(7)
C35 0.0291(9) 0.0218(8) 0.0263(8) -0.0084(7) 0.0019(7) 0.0000(7)
C36 0.0415(11) 0.0254(9) 0.0281(9) -0.0039(8) -0.0091(8) 0.0076(8)
C37 0.0486(11) 0.0287(9) 0.0168(8) 0.0001(7) -0.0021(8) 0.0007(8)
C38 0.0332(10) 0.0297(9) 0.0203(8) -0.0053(7) 0.0052(7) -0.0009(8)
C39 0.0282(9) 0.0221(8) 0.0188(8) -0.0033(7) 0.0002(7) 0.0013(7)
C40 0.0416(13) 0.0488(15) 0.0383(12) -0.0051(11) -0.0048(10) -0.0021(12)
C41 0.0282(11) 0.0373(12) 0.0381(12) 0.0006(10) -0.0044(9) 0.0019(10)
C42 0.0281(16) 0.0299(13) 0.0301(17) 0.0067(12) -0.0059(13) 0.0027(13)
Cl1 0.047(5) 0.078(7) 0.047(5) 0.033(5) -0.021(4) -0.020(5)
Cl2 0.049(9) 0.065(11) 0.067(11) 0.005(10) -0.006(8) -0.004(7)

loop_
_atom_type_symbol
_atom_type_description
_atom_type_scat_dispersion_real
_atom_type_scat_dispersion_imag
_atom_type_scat_source
C C 0.0033 0.0016 'International Tables Vol C Tables 4.2.6.8 and 6.1.1.4'
H H 0.0000 0.0000 'International Tables Vol C Tables 4.2.6.8 and 6.1.1.4'
Cl Cl 0.1484 0.1585 'International Tables Vol C Tables 4.2.6.8 and 6.1.1.4'
N N 0.0061 0.0033 'International Tables Vol C Tables 4.2.6.8 and 6.1.1.4'
O O 0.0106 0.0060 'International Tables Vol C Tables 4.2.6.8 and 6.1.1.4'
S S 0.1246 0.1234 'International Tables Vol C Tables 4.2.6.8 and 6.1.1.4'

loop_
_exptl_crystal_face_index_h
_exptl_crystal_face_index_k
_exptl_crystal_face_index_l
_exptl_crystal_face_perp_dist
1.00 0.00 -1.00 0.0460
-1.00 0.00 1.00 0.0310
0.00 1.00 0.00 0.1890
0.00 -1.00 0.00 0.1850
0.00 0.00 -1.00 0.0360
0.00 0.00 1.00 0.0390

loop_
_geom_angle_atom_site_label_1
_geom_angle_atom_site_label_2
_geom_angle_atom_site_label_3
_geom_angle
_geom_angle_site_symmetry_3
O1 S O2 116.47(7) .
O1 S C1 109.51(7) .
O1 S C13 109.00(7) .
O2 S C1 109.85(7) .
O2 S C13 109.43(7) .
C13 S C1 101.53(7) .
C3 N1 C16 119.55(13) .
C3 N1 C22 120.76(12) .
C16 N1 C22 119.25(12) .
C11 N2 C34 116.74(12) .
C28 N2 C11 123.14(13) .
C28 N2 C34 119.25(12) .
C2 C1 S 115.92(11) .
C2 C1 C6 123.97(14) .
C6 C1 S 120.05(11) .
C1 C2 C3 119.50(14) .
C2 C3 N1 121.46(14) .
C2 C3 C4 117.72(14) .
C4 C3 N1 120.81(14) .
C5 C4 C3 121.47(14) .
C4 C5 C6 122.37(14) .
C1 C6 C7 122.77(13) .
C5 C6 C1 114.91(13) .
C5 C6 C7 122.31(13) .
C6 C7 C15 108.97(12) .
C8 C7 C6 110.77(12) .
C8 C7 C14 110.36(12) .
C8 C7 C15 108.96(12) .
C14 C7 C6 110.87(12) .
C14 C7 C15 106.81(12) .
C9 C8 C7 122.46(13) .
C9 C8 C13 114.79(13) .
C13 C8 C7 122.75(12) .
C10 C9 C8 122.29(14) .
C9 C10 C11 121.66(13) .
C10 C11 N2 120.29(13) .
C12 C11 N2 122.19(14) .
C12 C11 C10 117.51(13) .
C13 C12 C11 119.44(14) .
C8 C13 S 120.17(11) .
C12 C13 S 115.65(11) .
C12 C13 C8 124.18(13) .
C17 C16 N1 119.93(14) .
C21 C16 N1 120.82(14) .
C21 C16 C17 119.25(14) .
C18 C17 C16 120.21(16) .
C19 C18 C17 120.42(16) .
C20 C19 C18 119.30(15) .
C19 C20 C21 120.77(16) .
C16 C21 C20 120.01(16) .
C23 C22 N1 120.12(14) .
C23 C22 C27 119.33(15) .
C27 C22 N1 120.53(14) .
C22 C23 C24 120.07(16) .
C25 C24 C23 120.40(17) .
C26 C25 C24 119.53(17) .
C25 C26 C27 120.55(17) .
C26 C27 C22 120.10(16) .
C29 C28 N2 118.67(15) .
C33 C28 N2 122.93(15) .
C33 C28 C29 118.39(15) .
C30 C29 C28 120.70(18) .
C31 C30 C29 121.15(18) .
C30 C31 C32 118.96(17) .
C33 C32 C31 120.66(18) .
C28 C33 C32 120.14(17) .
C35 C34 N2 119.16(14) .
C35 C34 C39 119.78(15) .
C39 C34 N2 121.03(15) .
C34 C35 C36 120.08(16) .
C37 C36 C35 120.06(16) .
C38 C37 C36 119.88(16) .
C37 C38 C39 120.10(16) .
C38 C39 C34 120.05(16) .
C42 C41 C40 113.0(2) .
C41 C42 C42 113.0(3) 5_556
Cl2 C43 Cl1 105.7(15) .

loop_
_geom_bond_atom_site_label_1
_geom_bond_atom_site_label_2
_geom_bond_distance
_geom_bond_site_symmetry_2
S O1 1.4369(11) .
S O2 1.4408(12) .
S C1 1.7615(15) .
S C13 1.7590(14) .
N1 C3 1.4096(19) .
N1 C16 1.4239(19) .
N1 C22 1.427(2) .
N2 C11 1.4147(19) .
N2 C28 1.414(2) .
N2 C34 1.438(2) .
C1 C2 1.389(2) .
C1 C6 1.398(2) .
C2 C3 1.390(2) .
C3 C4 1.397(2) .
C4 C5 1.379(2) .
C5 C6 1.395(2) .
C6 C7 1.538(2) .
C7 C8 1.535(2) .
C7 C14 1.536(2) .
C7 C15 1.555(2) .
C8 C9 1.394(2) .
C8 C13 1.398(2) .
C9 C10 1.380(2) .
C10 C11 1.395(2) .
C11 C12 1.392(2) .
C12 C13 1.387(2) .
C16 C17 1.389(2) .
C16 C21 1.384(2) .
C17 C18 1.387(2) .
C18 C19 1.380(3) .
C19 C20 1.379(3) .
C20 C21 1.387(2) .
C22 C23 1.382(2) .
C22 C27 1.386(2) .
C23 C24 1.386(2) .
C24 C25 1.378(3) .
C25 C26 1.374(3) .
C26 C27 1.383(3) .
C28 C29 1.398(2) .
C28 C33 1.383(2) .
C29 C30 1.374(3) .
C30 C31 1.360(3) .
C31 C32 1.391(3) .
C32 C33 1.388(2) .
C34 C35 1.383(2) .
C34 C39 1.385(2) .
C35 C36 1.383(2) .
C36 C37 1.383(3) .
C37 C38 1.382(3) .
C38 C39 1.384(2) .
C40 C41 1.525(3) .
C41 C42 1.507(3) .
C42 C42 1.519(5) 5_556
Cl1 C43 1.688(19) .
Cl2 C43 1.659(19) .
